data_4022338
loop_
_publ_author_name
'Alexander Krivokapic'
'Andrew R. Cowley'
'Harry L. Anderson'

_publ_section_title
;
 Contracted and Expanded meso-Alkynyl Porphyrinoids:
 from Triphyrin to Hexaphyrin
;
_journal_name_full 'Journal of Organic Chemistry'
_journal_page_first 1089
_journal_page_last 1096
_journal_paper_doi 10.1021/jo026748c
_journal_volume 68
_journal_year 2003
_chemical_compound_source
;
Synthesised as described.
;
_chemical_formula_moiety '(C80 H124 N4 Ni1 Si4), (C2 H2 Cl4) '
_chemical_formula_sum 'C82 H126 Cl4 N4 Ni Si4'
_chemical_formula_weight 1480.75
_chemical_melting_point ?
_chemical_name_systematic
;
?
;
_space_group_IT_number 2
_symmetry_cell_setting triclinic
_symmetry_space_group_name_Hall '-P 1'
_symmetry_space_group_name_H-M 'P -1'
_atom_sites_solution_hydrogens geom
_atom_sites_solution_primary direct
_cell_angle_alpha 77.8713(5)
_cell_angle_beta 89.7279(6)
_cell_angle_gamma 63.8827(7)
_cell_formula_units_Z 2
_cell_length_a 15.4377(2)
_cell_length_b 17.0745(2)
_cell_length_c 18.5033(2)
_cell_measurement_reflns_used 18196
_cell_measurement_temperature 150
_cell_measurement_theta_max 27
_cell_measurement_theta_min 1
_cell_volume 4260.11(9)
_computing_cell_refinement
;
  Denzo/Scalepack (Otwinowski & Minor, 1996)
;
_computing_data_collection
;
  COLLECT (Nonius BV, 1997)
;
_computing_data_reduction
;
  Denzo/Scalepack (Otwinowski & Minor, 1996)
;
_computing_molecular_graphics
;
  CAMERON (Watkin et al 1996)
;
_computing_publication_material
;
  CRYSTALS (Watkin et al 2001)
;
_computing_structure_refinement
;
  CRYSTALS (Watkin et al 2001)
;
_computing_structure_solution
;
  SIR92 (Altomare et al, 1994)
;
_diffrn_ambient_temperature 150
_diffrn_measured_fraction_theta_full 0.995
_diffrn_measured_fraction_theta_max 0.995
_diffrn_measurement_device_type
;
Enraf Nonius Kappa CCD
;
_diffrn_measurement_method \w
_diffrn_radiation_monochromator graphite
_diffrn_radiation_type 'Mo K\a'
_diffrn_radiation_wavelength 0.71073
_diffrn_reflns_av_R_equivalents 0.02
_diffrn_reflns_limit_h_max 19
_diffrn_reflns_limit_h_min -20
_diffrn_reflns_limit_k_max 22
_diffrn_reflns_limit_k_min -22
_diffrn_reflns_limit_l_max 24
_diffrn_reflns_limit_l_min -23
_diffrn_reflns_number 35871
_diffrn_reflns_theta_full 27.466
_diffrn_reflns_theta_max 27.466
_diffrn_reflns_theta_min 1.365
_diffrn_standards_decay_% 0.00
_diffrn_standards_interval_count 0
_diffrn_standards_interval_time 0
_diffrn_standards_number 0
_exptl_absorpt_coefficient_mu 0.439
_exptl_absorpt_correction_T_max 0.92
_exptl_absorpt_correction_T_min 0.92
_exptl_absorpt_correction_type multi-scan
_exptl_absorpt_process_details
;
  Denzo/Scalepack (Otwinowski & Minor, 1996)
;
_exptl_crystal_colour ' green '
_exptl_crystal_density_diffrn 1.142
_exptl_crystal_density_meas ?
_exptl_crystal_description ' block '
_exptl_crystal_F_000 1580.043
_exptl_crystal_size_max 0.20
_exptl_crystal_size_mid 0.20
_exptl_crystal_size_min 0.20
_refine_diff_density_max 1.27
_refine_diff_density_min -0.69
_refine_ls_extinction_method None
_refine_ls_goodness_of_fit_ref 1.0496
_refine_ls_hydrogen_treatment noref
_refine_ls_matrix_type full
_refine_ls_number_parameters 934
_refine_ls_number_reflns 11203
_refine_ls_R_factor_all 0.0990
_refine_ls_R_factor_gt 0.0506
_refine_ls_shift/su_max 0.047540
_refine_ls_structure_factor_coef F
_refine_ls_weighting_details
;
Method = Prince modified Chebychev polynomial, (Watkin, 1994)
  W = [weight] * [1-(deltaF/6*sigmaF)^2]^2
  0.815 0.476 0.444
;
_refine_ls_weighting_scheme calc
_refine_ls_wR_factor_all 0.1148
_refine_ls_wR_factor_gt 0.0599
_refine_ls_wR_factor_ref 0.0598
_reflns_limit_h_max 20
_reflns_limit_h_min -19
_reflns_limit_k_max 22
_reflns_limit_k_min -21
_reflns_limit_l_max 24
_reflns_limit_l_min 0
_reflns_number_gt 11262
_reflns_number_total 19394
_reflns_threshold_expression I>3.00u(I)
_cod_data_source_file jo026748csi20021121_094930_7.cif
_cod_data_source_block compound_Ni2
_cod_depositor_comments
;
The following automatic conversions were performed:
'_symmetry_cell_setting' value 'Triclinic ' changed to 'triclinic'
according to '/home/saulius/struct/CIF-dictionaries/cif_core.dic'
dictionary named 'cif_core.dic' version 2.4.1 from 2010-06-29.

Automatic conversion script
Id: cif_fix_enum 1527 2010-12-29 10:47:43Z saulius 

The following automatic conversions were performed:

'_chemical_melting_point' value 'not measured' was changed to '?' -
the value is undefined or not given.

Automatic conversion script
Id: cif_fix_values 1646 2011-03-28 12:23:43Z adriana 
;
_cod_original_sg_symbol_H-M 'P -1 '
_cod_original_formula_sum ' C82 H126 Cl4 N4 Ni1 Si4 '
_cod_database_code 4022338

loop_
_symmetry_equiv_pos_as_xyz
x,y,z
-x,-y,-z

loop_
_atom_site_label
_atom_site_type_symbol
_atom_site_fract_x
_atom_site_fract_y
_atom_site_fract_z
_atom_site_U_iso_or_equiv
_atom_site_occupancy
_atom_site_adp_type
Ni1 Ni 0.73896(2) 0.49270(2) 0.25763(2) 0.0175 1.0000 Uani
Si1 Si 0.46045(6) 0.30338(6) 0.52017(5) 0.0281 1.0000 Uani
Si2 Si 1.17890(6) 0.08352(6) 0.19032(5) 0.0303 1.0000 Uani
Si3 Si 0.96382(7) 0.75455(6) 0.39629(6) 0.0356 1.0000 Uani
Si4 Si 0.38857(7) 0.78329(6) -0.07773(5) 0.0370 1.0000 Uani
N1 N 0.60731(16) 0.51815(15) 0.24590(12) 0.0197 1.0000 Uani
N2 N 0.77296(15) 0.37117(14) 0.29815(12) 0.0187 1.0000 Uani
N3 N 0.87055(16) 0.46752(15) 0.26728(13) 0.0226 1.0000 Uani
N4 N 0.70520(16) 0.61466(15) 0.21816(13) 0.0205 1.0000 Uani
C1 C 0.53632(19) 0.58719(18) 0.19450(15) 0.0218 1.0000 Uani
C2 C 0.44419(19) 0.58597(18) 0.20489(15) 0.0221 1.0000 Uani
C3 C 0.45960(19) 0.51783(18) 0.26572(15) 0.0214 1.0000 Uani
C4 C 0.56271(18) 0.47313(17) 0.28892(15) 0.0193 1.0000 Uani
C5 C 0.61548(19) 0.39100(18) 0.34008(15) 0.0202 1.0000 Uani
C6 C 0.71584(19) 0.33778(18) 0.33722(14) 0.0203 1.0000 Uani
C7 C 0.76921(19) 0.24160(18) 0.36175(15) 0.0219 1.0000 Uani
C8 C 0.85693(19) 0.21717(18) 0.33334(15) 0.0221 1.0000 Uani
C9 C 0.85950(19) 0.29925(18) 0.29568(15) 0.0203 1.0000 Uani
C10 C 0.94126(19) 0.30811(18) 0.26898(17) 0.0242 1.0000 Uani
C11 C 0.9490(2) 0.38808(19) 0.26363(18) 0.0282 1.0000 Uani
C12 C 1.0369(2) 0.3992(2) 0.2666(3) 0.0498 1.0000 Uani
C13 C 1.0113(2) 0.4822(2) 0.2781(2) 0.0405 1.0000 Uani
C14 C 0.9066(2) 0.52546(19) 0.27622(17) 0.0253 1.0000 Uani
C15 C 0.84719(19) 0.61748(18) 0.27205(16) 0.0230 1.0000 Uani
C16 C 0.75349(19) 0.66079(18) 0.23383(16) 0.0223 1.0000 Uani
C17 C 0.7031(2) 0.75382(18) 0.19456(17) 0.0247 1.0000 Uani
C18 C 0.6271(2) 0.76179(18) 0.15072(16) 0.0233 1.0000 Uani
C19 C 0.62725(19) 0.67472(18) 0.16795(15) 0.0207 1.0000 Uani
C20 C 0.55233(19) 0.65532(18) 0.14789(15) 0.0208 1.0000 Uani
C21 C 0.56661(19) 0.35753(18) 0.39521(15) 0.0224 1.0000 Uani
C22 C 0.5265(2) 0.33263(19) 0.44442(17) 0.0267 1.0000 Uani
C23 C 1.0200(2) 0.23246(19) 0.24937(18) 0.0276 1.0000 Uani
C24 C 1.0821(2) 0.1719(2) 0.22779(19) 0.0320 1.0000 Uani
C25 C 0.8834(2) 0.66663(19) 0.30577(17) 0.0255 1.0000 Uani
C26 C 0.9118(2) 0.7052(2) 0.34077(18) 0.0292 1.0000 Uani
C27 C 0.4919(2) 0.70549(19) 0.07963(16) 0.0243 1.0000 Uani
C28 C 0.4496(2) 0.7401(2) 0.01754(16) 0.0275 1.0000 Uani
C29 C 0.3474(2) 0.6514(2) 0.16291(17) 0.0294 1.0000 Uani
C30 C 0.3164(3) 0.6166(3) 0.1035(2) 0.0451 1.0000 Uani
C31 C 0.3822(2) 0.4949(2) 0.29857(17) 0.0280 1.0000 Uani
C32 C 0.3766(2) 0.4178(2) 0.2730(2) 0.0387 1.0000 Uani
C33 C 0.7375(2) 0.1762(2) 0.40663(17) 0.0304 1.0000 Uani
C34 C 0.7635(3) 0.1583(2) 0.48998(19) 0.0443 1.0000 Uani
C35 C 0.9339(2) 0.12231(19) 0.34455(18) 0.0305 1.0000 Uani
C36 C 0.9229(2) 0.0776(2) 0.2841(2) 0.0410 1.0000 Uani
C37 C 1.1388(3) 0.3338(3) 0.2565(5) 0.0832 1.0000 Uani
C39 C 1.0797(2) 0.5220(3) 0.2836(3) 0.0591 1.0000 Uani
C41 C 0.7299(2) 0.8282(2) 0.1962(2) 0.0361 1.0000 Uani
C43 C 0.5560(2) 0.84668(19) 0.09914(17) 0.0284 1.0000 Uani
C44 C 0.5890(3) 0.8615(2) 0.0216(2) 0.0435 1.0000 Uani
C45 C 0.3416(2) 0.4080(2) 0.51134(18) 0.0355 1.0000 Uani
C46 C 0.3538(3) 0.4882(3) 0.5235(2) 0.0495 1.0000 Uani
C47 C 0.2658(3) 0.3944(3) 0.5588(3) 0.0577 1.0000 Uani
C48 C 0.4377(3) 0.2076(3) 0.5049(2) 0.0472 1.0000 Uani
C49 C 0.3762(4) 0.2319(4) 0.4321(3) 0.0701 1.0000 Uani
C50 C 0.5314(4) 0.1212(3) 0.5085(3) 0.0716 1.0000 Uani
C51 C 0.5407(2) 0.2663(2) 0.60924(18) 0.0360 1.0000 Uani
C52 C 0.4903(3) 0.2491(3) 0.6783(2) 0.0622 1.0000 Uani
C53 C 0.5874(3) 0.3268(3) 0.6178(2) 0.0499 1.0000 Uani
C54 C 1.1739(2) -0.0258(2) 0.2277(2) 0.0372 1.0000 Uani
C55 C 1.1943(3) -0.0594(3) 0.3120(2) 0.0500 1.0000 Uani
C56 C 1.2380(3) -0.0997(2) 0.1885(3) 0.0562 1.0000 Uani
C57 C 1.2962(2) 0.0857(2) 0.2156(2) 0.0407 1.0000 Uani
C58 C 1.3249(3) 0.0657(4) 0.2982(3) 0.0746 1.0000 Uani
C59 C 1.3815(3) 0.0271(3) 0.1776(3) 0.0511 1.0000 Uani
C60 C 1.1511(3) 0.1158(3) 0.0862(2) 0.0469 1.0000 Uani
C61 C 1.1488(4) 0.2062(3) 0.0514(3) 0.0707 1.0000 Uani
C62 C 1.0567(4) 0.1149(3) 0.0628(3) 0.0645 1.0000 Uani
C63 C 1.0375(3) 0.6600(3) 0.4787(2) 0.0546 1.0000 Uani
C64 C 0.9804(4) 0.6148(4) 0.5215(3) 0.0787 1.0000 Uani
C65 C 1.0893(4) 0.6863(4) 0.5316(3) 0.0930 1.0000 Uani
C66 C 1.0439(3) 0.7926(3) 0.3365(3) 0.0601 1.0000 Uani
C67 C 0.9928(5) 0.8441(4) 0.2600(3) 0.0801 1.0000 Uani
C68 C 1.1427(4) 0.7147(4) 0.3317(4) 0.0904 1.0000 Uani
C69 C 0.8622(3) 0.8554(3) 0.4194(2) 0.0495 1.0000 Uani
C70 C 0.8966(4) 0.9071(3) 0.4605(3) 0.0666 1.0000 Uani
C71 C 0.7878(4) 0.8361(4) 0.4595(4) 0.0801 1.0000 Uani
C72 C 0.4665(5) 0.8211(3) -0.1402(2) 0.0683 1.0000 Uani
C73 C 0.5697(5) 0.7492(4) -0.1377(3) 0.0914 1.0000 Uani
C74 C 0.4218(8) 0.8611(6) -0.2212(3) 0.1432 1.0000 Uani
C75 C 0.2694(4) 0.8830(3) -0.0759(2) 0.0672 1.0000 Uani
C76 C 0.2863(5) 0.9565(3) -0.0518(3) 0.0817 1.0000 Uani
C77 C 0.2010(3) 0.8588(4) -0.0266(4) 0.0801 1.0000 Uani
C78 C 0.3685(3) 0.6896(2) -0.09955(19) 0.0415 1.0000 Uani
C79 C 0.3143(6) 0.7155(4) -0.1764(3) 0.1078 1.0000 Uani
C80 C 0.4596(3) 0.6017(3) -0.0915(3) 0.0575 1.0000 Uani
C81 C 0.8807(5) 0.5181(5) 0.0417(4) 0.0549 0.446(14) Uani
C82 C 0.8276(5) 0.4624(4) 0.0698(4) 0.0431 0.446(14) Uani
C83 C 0.8855(6) 0.4230(5) 0.0594(3) 0.0542 0.480(15) Uani
C84 C 0.8085(5) 0.5153(5) 0.0650(4) 0.0730 0.480(15) Uani
C381 C 1.1684(9) 0.3417(8) 0.1854(7) 0.114(5) 0.651(16) Uiso
C382 C 1.1887(12) 0.2819(11) 0.3148(9) 0.072(5) 0.349(16) Uiso
C401 C 1.0817(5) 0.5810(5) 0.2141(6) 0.0987 0.803(12) Uani
C402 C 1.129(1) 0.496(1) 0.3573(9) 0.0284 0.197(12) Uani
C421 C 0.6823(4) 0.8772(3) 0.2573(3) 0.0599 0.844(11) Uani
C422 C 0.8175(15) 0.8182(14) 0.1495(13) 0.0376 0.156(11) Uani
Cl1 Cl 0.8637(3) 0.5579(3) -0.05540(13) 0.0878 0.458(4) Uani
Cl2 Cl 0.8436(3) 0.6094(2) 0.08191(19) 0.0657 0.458(4) Uani
Cl3 Cl 0.8836(2) 0.3607(2) 0.0419(3) 0.0943 0.458(4) Uani
Cl4 Cl 0.7028(2) 0.5165(2) 0.0421(2) 0.0580 0.458(4) Uani
Cl5 Cl 0.9156(2) 0.4241(2) -0.03168(16) 0.0707 0.440(3) Uani
Cl6 Cl 0.8404(2) 0.34622(19) 0.08860(15) 0.0633 0.440(3) Uani
Cl7 Cl 0.7008(3) 0.5509(4) 0.0063(3) 0.1015 0.440(3) Uani
Cl8 Cl 0.8529(5) 0.5951(3) 0.0502(3) 0.1142 0.440(3) Uani
H291 H 0.3511 0.7078 0.1384 0.0339 1.0000 Uiso
H292 H 0.2974 0.6649 0.1991 0.0339 1.0000 Uiso
H301 H 0.2518 0.6630 0.0777 0.0527 1.0000 Uiso
H302 H 0.3654 0.6035 0.0666 0.0527 1.0000 Uiso
H303 H 0.3117 0.5605 0.1273 0.0527 1.0000 Uiso
H311 H 0.3959 0.4777 0.3539 0.0335 1.0000 Uiso
H312 H 0.3182 0.5491 0.2839 0.0335 1.0000 Uiso
H321 H 0.3239 0.4059 0.2968 0.0492 1.0000 Uiso
H322 H 0.4399 0.3627 0.2878 0.0492 1.0000 Uiso
H323 H 0.3622 0.4342 0.2178 0.0492 1.0000 Uiso
H331 H 0.7698 0.1183 0.3908 0.0354 1.0000 Uiso
H332 H 0.6656 0.2012 0.3968 0.0354 1.0000 Uiso
H341 H 0.7411 0.1146 0.5174 0.0478 1.0000 Uiso
H342 H 0.8354 0.1328 0.5005 0.0478 1.0000 Uiso
H343 H 0.7312 0.2158 0.5066 0.0478 1.0000 Uiso
H351 H 0.9988 0.1221 0.3439 0.0359 1.0000 Uiso
H352 H 0.9297 0.0873 0.3939 0.0359 1.0000 Uiso
H361 H 0.9755 0.0147 0.2937 0.0517 1.0000 Uiso
H362 H 0.9275 0.1119 0.2345 0.0517 1.0000 Uiso
H363 H 0.8583 0.0771 0.2845 0.0517 1.0000 Uiso
H371 H 1.1845 0.3411 0.2895 0.1034 1.0000 Uiso
H372 H 1.1443 0.2720 0.2732 0.1034 1.0000 Uiso
H3811 H 1.2366 0.2948 0.1865 0.1364 0.6514 Uiso
H3812 H 1.1651 0.4025 0.1674 0.1364 0.6514 Uiso
H3813 H 1.1248 0.3334 0.1511 0.1364 0.6514 Uiso
H3821 H 1.2544 0.2415 0.3028 0.0868 0.3486 Uiso
H3822 H 1.1954 0.3175 0.3491 0.0868 0.3486 Uiso
H3823 H 1.1565 0.2451 0.3393 0.0868 0.3486 Uiso
H391 H 1.0598 0.5576 0.3225 0.0752 1.0000 Uiso
H392 H 1.1465 0.4719 0.2988 0.0752 1.0000 Uiso
H4011 H 1.1287 0.6049 0.2220 0.1405 0.8035 Uiso
H4012 H 1.0155 0.6320 0.1984 0.1405 0.8035 Uiso
H4013 H 1.1023 0.5463 0.1746 0.1405 0.8035 Uiso
H4021 H 1.1735 0.5245 0.3574 0.0362 0.1965 Uiso
H4022 H 1.0804 0.5162 0.3936 0.0362 0.1965 Uiso
H4023 H 1.1679 0.4293 0.3719 0.0362 0.1965 Uiso
H411 H 0.8019 0.8023 0.2059 0.0424 1.0000 Uiso
H412 H 0.7078 0.8722 0.1469 0.0424 1.0000 Uiso
H4211 H 0.7014 0.9261 0.2570 0.0719 0.8440 Uiso
H4212 H 0.7043 0.8338 0.3068 0.0719 0.8440 Uiso
H4213 H 0.6101 0.9036 0.2478 0.0719 0.8440 Uiso
H4221 H 0.8348 0.8678 0.1509 0.0455 0.1560 Uiso
H4222 H 0.8745 0.7592 0.1709 0.0455 0.1560 Uiso
H4223 H 0.7992 0.8210 0.0969 0.0455 0.1560 Uiso
H431 H 0.5468 0.8984 0.1209 0.0329 1.0000 Uiso
H432 H 0.4928 0.8442 0.0944 0.0329 1.0000 Uiso
H441 H 0.5388 0.9189 -0.0102 0.0502 1.0000 Uiso
H442 H 0.6518 0.8648 0.0254 0.0502 1.0000 Uiso
H443 H 0.5978 0.8106 -0.0011 0.0502 1.0000 Uiso
H451 H 0.3158 0.4219 0.4583 0.0422 1.0000 Uiso
H461 H 0.2887 0.5411 0.5181 0.0581 1.0000 Uiso
H462 H 0.3862 0.4736 0.5746 0.0581 1.0000 Uiso
H463 H 0.3945 0.5026 0.4859 0.0581 1.0000 Uiso
H471 H 0.2053 0.4524 0.5511 0.0644 1.0000 Uiso
H472 H 0.2917 0.3736 0.6124 0.0644 1.0000 Uiso
H473 H 0.2507 0.3484 0.5439 0.0644 1.0000 Uiso
H481 H 0.4009 0.1961 0.5470 0.0631 1.0000 Uiso
H491 H 0.3662 0.1794 0.4265 0.0970 1.0000 Uiso
H492 H 0.3119 0.2840 0.4323 0.0970 1.0000 Uiso
H493 H 0.4101 0.2483 0.3897 0.0970 1.0000 Uiso
H501 H 0.5150 0.0732 0.5001 0.0909 1.0000 Uiso
H502 H 0.5683 0.1016 0.5585 0.0909 1.0000 Uiso
H503 H 0.5720 0.1325 0.4693 0.0909 1.0000 Uiso
H511 H 0.5954 0.2079 0.6053 0.0398 1.0000 Uiso
H521 H 0.5358 0.2297 0.7239 0.0660 1.0000 Uiso
H522 H 0.4313 0.3055 0.6802 0.0660 1.0000 Uiso
H523 H 0.4709 0.2011 0.6756 0.0660 1.0000 Uiso
H531 H 0.6286 0.3023 0.6663 0.0599 1.0000 Uiso
H532 H 0.5356 0.3886 0.6163 0.0599 1.0000 Uiso
H533 H 0.6286 0.3290 0.5763 0.0599 1.0000 Uiso
H541 H 1.1047 -0.0114 0.2157 0.0446 1.0000 Uiso
H551 H 1.1902 -0.1173 0.3273 0.0555 1.0000 Uiso
H552 H 1.2607 -0.0688 0.3278 0.0555 1.0000 Uiso
H553 H 1.1452 -0.0140 0.3362 0.0555 1.0000 Uiso
H561 H 1.2329 -0.1562 0.2103 0.0675 1.0000 Uiso
H562 H 1.3070 -0.1109 0.1957 0.0675 1.0000 Uiso
H563 H 1.2157 -0.0801 0.1343 0.0675 1.0000 Uiso
H571 H 1.2810 0.1500 0.1956 0.0480 1.0000 Uiso
H581 H 1.3875 0.0684 0.3060 0.0956 1.0000 Uiso
H582 H 1.2732 0.1111 0.3208 0.0956 1.0000 Uiso
H583 H 1.3328 0.0044 0.3224 0.0956 1.0000 Uiso
H591 H 1.4413 0.0309 0.1929 0.0592 1.0000 Uiso
H592 H 1.3664 0.0489 0.1224 0.0592 1.0000 Uiso
H593 H 1.3923 -0.0365 0.1926 0.0592 1.0000 Uiso
H601 H 1.2057 0.0691 0.0668 0.0515 1.0000 Uiso
H611 H 1.1338 0.2202 -0.0037 0.0752 1.0000 Uiso
H612 H 1.2133 0.2036 0.0629 0.0752 1.0000 Uiso
H613 H 1.0976 0.2541 0.0722 0.0752 1.0000 Uiso
H621 H 1.0444 0.1323 0.0074 0.0754 1.0000 Uiso
H622 H 1.0017 0.1584 0.0845 0.0754 1.0000 Uiso
H623 H 1.0622 0.0533 0.0813 0.0754 1.0000 Uiso
H631 H 1.0882 0.6146 0.4555 0.0615 1.0000 Uiso
H641 H 1.0237 0.5658 0.5640 0.0815 1.0000 Uiso
H642 H 0.9244 0.6601 0.5409 0.0815 1.0000 Uiso
H643 H 0.9558 0.5889 0.4876 0.0815 1.0000 Uiso
H651 H 1.1266 0.6335 0.5736 0.1016 1.0000 Uiso
H652 H 1.1349 0.7062 0.5044 0.1016 1.0000 Uiso
H653 H 1.0406 0.7364 0.5516 0.1016 1.0000 Uiso
H661 H 1.0573 0.8334 0.3613 0.0866 1.0000 Uiso
H671 H 1.0364 0.8636 0.2294 0.1166 1.0000 Uiso
H672 H 0.9322 0.8981 0.2642 0.1166 1.0000 Uiso
H673 H 0.9759 0.8049 0.2358 0.1166 1.0000 Uiso
H681 H 1.1821 0.7384 0.2996 0.1248 1.0000 Uiso
H682 H 1.1777 0.6849 0.3826 0.1248 1.0000 Uiso
H683 H 1.1325 0.6703 0.3098 0.1248 1.0000 Uiso
H691 H 0.8304 0.8949 0.3695 0.0604 1.0000 Uiso
H701 H 0.8392 0.9596 0.4710 0.0830 1.0000 Uiso
H702 H 0.9381 0.9287 0.4290 0.0830 1.0000 Uiso
H703 H 0.9352 0.8667 0.5084 0.0830 1.0000 Uiso
H711 H 0.7364 0.8926 0.4698 0.1016 1.0000 Uiso
H712 H 0.8189 0.7912 0.5075 0.1016 1.0000 Uiso
H713 H 0.7580 0.8114 0.4282 0.1016 1.0000 Uiso
H721 H 0.4695 0.8694 -0.1192 0.0915 1.0000 Uiso
H731 H 0.6064 0.7741 -0.1721 0.1373 1.0000 Uiso
H732 H 0.6020 0.7292 -0.0859 0.1373 1.0000 Uiso
H733 H 0.5689 0.6970 -0.1535 0.1373 1.0000 Uiso
H741 H 0.4661 0.8799 -0.2516 0.1835 1.0000 Uiso
H742 H 0.3577 0.9144 -0.2236 0.1835 1.0000 Uiso
H743 H 0.4123 0.8151 -0.2412 0.1835 1.0000 Uiso
H751 H 0.2369 0.9063 -0.1277 0.0651 1.0000 Uiso
H761 H 0.2224 1.0089 -0.0511 0.0894 1.0000 Uiso
H762 H 0.3255 0.9762 -0.0877 0.0894 1.0000 Uiso
H763 H 0.3220 0.9323 -0.0010 0.0894 1.0000 Uiso
H771 H 0.1392 0.9141 -0.0278 0.0909 1.0000 Uiso
H772 H 0.2323 0.8319 0.0256 0.0909 1.0000 Uiso
H773 H 0.1865 0.8146 -0.0453 0.0909 1.0000 Uiso
H781 H 0.3272 0.6791 -0.0606 0.0493 1.0000 Uiso
H791 H 0.3053 0.6637 -0.1854 0.1254 1.0000 Uiso
H792 H 0.3526 0.7319 -0.2152 0.1254 1.0000 Uiso
H793 H 0.2494 0.7680 -0.1789 0.1254 1.0000 Uiso
H801 H 0.4425 0.5558 -0.1041 0.0739 1.0000 Uiso
H802 H 0.5061 0.6109 -0.1260 0.0739 1.0000 Uiso
H803 H 0.4903 0.5806 -0.0392 0.0739 1.0000 Uiso
H811 H 0.9511 0.4767 0.0562 0.0628 0.4457 Uiso
H821 H 0.8073 0.4151 0.0921 0.0484 0.4457 Uiso
H831 H 0.9458 0.4059 0.0916 0.0676 0.4796 Uiso
H841 H 0.7908 0.5093 0.1173 0.0741 0.4796 Uiso

loop_
_atom_site_aniso_label
_atom_site_aniso_U_11
_atom_site_aniso_U_22
_atom_site_aniso_U_33
_atom_site_aniso_U_23
_atom_site_aniso_U_13
_atom_site_aniso_U_12
Ni1 0.01397(16) 0.01617(17) 0.02234(18) -0.00486(13) 0.00041(13) -0.00646(13)
Si1 0.0282(4) 0.0296(4) 0.0300(4) -0.0061(3) 0.0096(3) -0.0164(4)
Si2 0.0231(4) 0.0231(4) 0.0406(5) -0.0103(4) 0.0099(4) -0.0056(3)
Si3 0.0319(5) 0.0341(5) 0.0490(6) -0.0181(4) -0.0012(4) -0.0182(4)
Si4 0.0515(6) 0.0285(4) 0.0214(4) -0.0040(3) -0.0084(4) -0.0101(4)
N1 0.0182(11) 0.0186(11) 0.0223(11) -0.0056(9) 0.0013(9) -0.0079(9)
N2 0.015(1) 0.0183(11) 0.0225(11) -0.0069(9) 0.0003(9) -0.0065(9)
N3 0.0179(11) 0.0170(11) 0.0320(13) -0.007(1) 0.0002(9) -0.0068(9)
N4 0.018(1) 0.0177(11) 0.0249(12) -0.0049(9) 0.0003(9) -0.0071(9)
C1 0.0186(12) 0.0226(13) 0.0214(13) -0.0079(11) 0.000(1) -0.0056(11)
C2 0.0175(12) 0.0243(14) 0.0244(14) -0.0095(11) 0.002(1) -0.0077(11)
C3 0.0172(12) 0.0225(13) 0.0255(14) -0.0101(11) 0.003(1) -0.0077(11)
C4 0.0180(12) 0.0214(13) 0.0210(13) -0.009(1) 0.003(1) -0.0094(11)
C5 0.0204(12) 0.0207(13) 0.0221(13) -0.0084(11) 0.002(1) -0.0101(11)
C6 0.0199(12) 0.0229(13) 0.0179(13) -0.005(1) -0.001(1) -0.0090(11)
C7 0.0217(13) 0.0215(13) 0.0216(13) -0.0063(11) 0.0015(11) -0.0085(11)
C8 0.0204(13) 0.0206(13) 0.0238(14) -0.0060(11) -0.0004(11) -0.0074(11)
C9 0.0186(12) 0.0195(13) 0.0237(13) -0.0079(11) -0.001(1) -0.0080(11)
C10 0.0190(13) 0.0193(13) 0.0334(15) -0.0085(11) 0.0020(11) -0.0068(11)
C11 0.0189(13) 0.0228(14) 0.0439(18) -0.0116(13) 0.0032(12) -0.0087(12)
C12 0.0188(15) 0.0281(17) 0.104(3) -0.0192(19) 0.0058(17) -0.0102(14)
C13 0.0163(14) 0.0258(16) 0.081(3) -0.0133(16) 0.0019(15) -0.0101(13)
C14 0.0188(13) 0.0216(14) 0.0354(16) -0.0065(12) -0.0002(11) -0.0091(11)
C15 0.0198(13) 0.0215(13) 0.0288(14) -0.0045(11) 0.0023(11) -0.0110(11)
C16 0.0221(13) 0.0210(13) 0.0266(14) -0.0064(11) 0.0041(11) -0.0118(11)
C17 0.0238(13) 0.0190(13) 0.0322(15) -0.0064(11) 0.0062(12) -0.0104(11)
C18 0.0236(13) 0.0187(13) 0.0269(14) -0.0059(11) 0.0052(11) -0.0085(11)
C19 0.0204(13) 0.0212(13) 0.0203(13) -0.006(1) 0.004(1) -0.0090(11)
C20 0.0201(12) 0.0202(13) 0.0206(13) -0.007(1) 0.002(1) -0.0068(11)
C21 0.0203(13) 0.0221(13) 0.0235(14) -0.0064(11) 0.0006(11) -0.0078(11)
C22 0.0248(14) 0.0263(15) 0.0312(16) -0.0100(12) 0.0044(12) -0.0121(12)
C23 0.0211(13) 0.0229(14) 0.0395(17) -0.0080(12) 0.0050(12) -0.0103(12)
C24 0.0247(14) 0.0273(15) 0.0445(18) -0.0109(14) 0.0095(13) -0.0110(13)
C25 0.0205(13) 0.0233(14) 0.0327(15) -0.0040(12) 0.0003(11) -0.0108(11)
C26 0.0265(14) 0.0253(15) 0.0354(16) -0.0039(12) -0.0022(12) -0.0125(12)
C27 0.0218(13) 0.0219(14) 0.0280(15) -0.0082(12) 0.0031(11) -0.0078(11)
C28 0.0291(15) 0.0267(15) 0.0255(15) -0.0075(12) -0.0001(12) -0.0108(12)
C29 0.0188(13) 0.0324(16) 0.0335(16) -0.0046(13) 0.0020(12) -0.0096(12)
C30 0.0402(19) 0.046(2) 0.045(2) -0.0064(17) -0.0149(16) -0.0180(17)
C31 0.0179(13) 0.0312(16) 0.0347(16) -0.0078(13) 0.0057(12) -0.0107(12)
C32 0.0314(16) 0.0438(19) 0.048(2) -0.0075(16) 0.0015(15) -0.0245(15)
C33 0.0334(16) 0.0220(14) 0.0330(16) -0.0049(12) 0.0113(13) -0.0108(13)
C34 0.047(2) 0.0402(19) 0.0322(18) 0.0041(15) 0.0096(15) -0.0132(16)
C35 0.0279(15) 0.0214(14) 0.0405(17) -0.0062(13) 0.0080(13) -0.0100(12)
C36 0.0369(18) 0.0309(17) 0.061(2) -0.0237(16) 0.0171(16) -0.0150(15)
C37 0.033(2) 0.041(2) 0.185(7) -0.042(3) 0.007(3) -0.0176(19)
C39 0.0208(16) 0.0346(19) 0.133(4) -0.035(2) 0.011(2) -0.0153(15)
C41 0.0358(17) 0.0220(15) 0.048(2) 0.0008(14) -0.0091(15) -0.0148(13)
C43 0.0298(15) 0.0211(14) 0.0313(16) -0.0057(12) -0.0011(12) -0.0087(12)
C44 0.054(2) 0.0384(19) 0.0332(18) 0.0017(15) 0.0027(16) -0.0207(17)
C45 0.0276(15) 0.0432(19) 0.0347(17) -0.0056(14) 0.0057(13) -0.0165(14)
C46 0.041(2) 0.037(2) 0.067(3) -0.0190(18) 0.0078(18) -0.0114(16)
C47 0.0320(19) 0.065(3) 0.064(3) -0.002(2) 0.0184(18) -0.0169(19)
C48 0.056(2) 0.044(2) 0.058(2) -0.0136(18) 0.0185(19) -0.0362(19)
C49 0.098(4) 0.076(3) 0.069(3) -0.025(3) 0.005(3) -0.064(3)
C50 0.086(3) 0.044(2) 0.097(4) -0.025(2) 0.016(3) -0.036(2)
C51 0.0316(16) 0.0389(18) 0.0289(16) -0.0049(13) 0.0088(13) -0.0097(14)
C52 0.050(2) 0.085(3) 0.0300(19) 0.004(2) 0.0107(17) -0.019(2)
C53 0.052(2) 0.053(2) 0.045(2) -0.0179(18) -0.0062(17) -0.0206(19)
C54 0.0322(16) 0.0292(16) 0.050(2) -0.0170(15) 0.0130(15) -0.0105(14)
C55 0.048(2) 0.0375(19) 0.053(2) -0.0012(17) 0.0041(18) -0.0133(17)
C56 0.062(3) 0.0273(18) 0.079(3) -0.0223(19) 0.029(2) -0.0159(18)
C57 0.0288(16) 0.0313(17) 0.060(2) -0.0152(16) 0.0136(16) -0.0095(14)
C58 0.049(3) 0.120(5) 0.070(3) -0.038(3) 0.005(2) -0.045(3)
C59 0.0271(17) 0.045(2) 0.076(3) -0.018(2) 0.0182(18) -0.0099(16)
C60 0.044(2) 0.041(2) 0.043(2) -0.0069(16) 0.0059(16) -0.0098(17)
C61 0.063(3) 0.060(3) 0.065(3) 0.015(2) 0.005(2) -0.019(2)
C62 0.063(3) 0.072(3) 0.054(3) -0.014(2) -0.008(2) -0.026(2)
C63 0.044(2) 0.052(2) 0.058(2) -0.028(2) -0.0130(18) -0.0056(18)
C64 0.085(4) 0.070(3) 0.049(3) 0.008(2) -0.006(2) -0.016(3)
C65 0.072(3) 0.093(4) 0.089(4) -0.051(3) -0.041(3) -0.001(3)
C66 0.062(3) 0.069(3) 0.086(3) -0.040(3) 0.029(2) -0.052(2)
C67 0.123(5) 0.085(4) 0.084(4) -0.040(3) 0.049(3) -0.084(4)
C68 0.063(3) 0.095(4) 0.154(6) -0.064(4) 0.055(4) -0.057(3)
C69 0.048(2) 0.038(2) 0.065(3) -0.0210(18) 0.0049(19) -0.0175(17)
C70 0.078(3) 0.044(2) 0.086(3) -0.034(2) 0.009(3) -0.026(2)
C71 0.073(3) 0.065(3) 0.116(5) -0.044(3) 0.043(3) -0.033(3)
C72 0.130(5) 0.065(3) 0.034(2) -0.013(2) 0.019(2) -0.065(3)
C73 0.134(5) 0.103(4) 0.106(4) -0.072(4) 0.087(4) -0.094(4)
C74 0.266(11) 0.162(7) 0.030(3) 0.016(3) 0.003(4) -0.139(8)
C75 0.075(3) 0.039(2) 0.048(2) -0.0075(18) -0.032(2) 0.008(2)
C76 0.108(4) 0.029(2) 0.087(4) -0.019(2) 0.008(3) -0.009(2)
C77 0.039(2) 0.066(3) 0.122(5) -0.046(3) -0.006(3) -0.001(2)
C78 0.051(2) 0.0410(19) 0.0313(17) -0.0130(15) -0.0046(15) -0.0174(17)
C79 0.164(7) 0.088(4) 0.062(3) -0.015(3) -0.058(4) -0.048(4)
C80 0.061(3) 0.039(2) 0.085(3) -0.030(2) 0.029(2) -0.0266(19)
C81 0.046(6) 0.060(7) 0.051(6) -0.020(5) 0.008(4) -0.014(5)
C82 0.042(6) 0.029(5) 0.050(6) -0.006(4) -0.009(4) -0.010(5)
C83 0.051(6) 0.079(8) 0.038(5) -0.002(5) -0.001(4) -0.040(6)
C84 0.078(8) 0.070(8) 0.037(5) -0.011(5) 0.023(5) -0.004(6)
C401 0.077(5) 0.089(5) 0.185(9) -0.076(6) 0.060(5) -0.067(4)
C402 0.016(7) 0.026(8) 0.05(1) -0.011(7) -0.002(6) -0.013(6)
C421 0.046(3) 0.039(3) 0.095(4) -0.031(3) -0.010(3) -0.012(2)
C422 0.029(11) 0.038(12) 0.046(13) 0.01(1) -0.001(9) -0.02(1)
Cl1 0.112(3) 0.133(3) 0.0345(13) -0.0253(15) 0.0265(14) -0.067(2)
Cl2 0.094(2) 0.0713(19) 0.0610(19) -0.0341(15) 0.0481(16) -0.0555(16)
Cl3 0.0624(18) 0.0488(16) 0.148(4) -0.037(2) -0.019(2) 0.0024(14)
Cl4 0.0404(14) 0.0556(17) 0.071(2) -0.0217(15) 0.0139(15) -0.0121(13)
Cl5 0.0711(18) 0.0762(19) 0.0653(17) -0.0245(14) 0.0354(14) -0.0303(14)
Cl6 0.0731(18) 0.0677(17) 0.0537(15) 0.0077(12) -0.0053(13) -0.0450(15)
Cl7 0.0468(18) 0.119(4) 0.080(3) -0.041(3) -0.016(2) 0.023(2)
Cl8 0.207(5) 0.084(3) 0.100(3) -0.053(3) 0.080(3) -0.094(3)

loop_
_atom_type_symbol
_atom_type_scat_dispersion_real
_atom_type_scat_dispersion_imag
_atom_type_scat_Cromer_Mann_a1
_atom_type_scat_Cromer_Mann_b1
_atom_type_scat_Cromer_Mann_a2
_atom_type_scat_Cromer_Mann_b2
_atom_type_scat_Cromer_Mann_a3
_atom_type_scat_Cromer_Mann_b3
_atom_type_scat_Cromer_Mann_a4
_atom_type_scat_Cromer_Mann_b4
_atom_type_scat_Cromer_Mann_c
_atom_type_scat_source
'C   ' 0.0020 0.0020 2.3100 20.8439 1.0200 10.2075 1.5886 0.5687 0.8650 51.6512 0.2156 International_Tables_Vol_IV_Table_2.2B
'H   ' 0.0000 0.0000 0.4930 10.5109 0.3229 26.1257 0.1402 3.1424 0.0408 57.7997 0.0030 International_Tables_Vol_IV_Table_2.2B
'Cl  ' 0.1320 0.1590 11.4604 0.0104 7.1964 1.1662 6.2556 18.5194 1.6455 47.7784 -9.5574 International_Tables_Vol_IV_Table_2.2B
'N   ' 0.0040 0.0030 12.2126 0.0057 3.1322 9.8933 2.0125 28.9975 1.1663 0.5826 -11.5290 International_Tables_Vol_IV_Table_2.2B
'Si  ' 0.0720 0.0710 6.2915 2.4386 3.0353 32.3337 1.9891 0.6785 1.5410 81.6937 1.1407 International_Tables_Vol_IV_Table_2.2B
'Ni  ' 0.2850 1.1130 12.8376 3.8785 7.2920 0.2565 4.4438 12.1763 2.3800 66.3421 1.0341 International_Tables_Vol_IV_Table_2.2B

loop_
_geom_angle_atom_site_label_1
_geom_angle_atom_site_label_2
_geom_angle_atom_site_label_3
_geom_angle
_geom_angle_publ_flag
N1 Ni1 N2 90.30(9) yes
N1 Ni1 N3 178.86(11) yes
N2 Ni1 N3 90.01(9) yes
N1 Ni1 N4 89.9(1) yes
N2 Ni1 N4 179.3(1) yes
N3 Ni1 N4 89.8(1) yes
C22 Si1 C45 104.69(14) yes
C22 Si1 C48 109.03(15) yes
C45 Si1 C48 110.15(17) yes
C22 Si1 C51 107.00(14) yes
C45 Si1 C51 116.05(15) yes
C48 Si1 C51 109.59(17) yes
C24 Si2 C54 108.41(14) yes
C24 Si2 C57 106.44(15) yes
C54 Si2 C57 115.74(16) yes
C24 Si2 C60 107.13(16) yes
C54 Si2 C60 109.05(17) yes
C57 Si2 C60 109.72(17) yes
C26 Si3 C63 105.00(16) yes
C26 Si3 C66 107.43(17) yes
C63 Si3 C66 111.3(2) yes
C26 Si3 C69 108.56(16) yes
C63 Si3 C69 115.55(19) yes
C66 Si3 C69 108.67(19) yes
C28 Si4 C72 108.08(19) yes
C28 Si4 C75 106.99(16) yes
C72 Si4 C75 109.3(2) yes
C28 Si4 C78 105.45(15) yes
C72 Si4 C78 115.79(18) yes
C75 Si4 C78 110.8(2) yes
Ni1 N1 C1 126.69(18) yes
Ni1 N1 C4 126.58(18) yes
C1 N1 C4 106.7(2) yes
Ni1 N2 C6 126.30(17) yes
Ni1 N2 C9 126.82(18) yes
C6 N2 C9 106.9(2) yes
Ni1 N3 C11 126.51(19) yes
Ni1 N3 C14 126.67(18) yes
C11 N3 C14 106.8(2) yes
Ni1 N4 C16 126.78(18) yes
Ni1 N4 C19 126.67(18) yes
C16 N4 C19 106.5(2) yes
N1 C1 C2 110.0(2) yes
N1 C1 C20 122.6(2) yes
C2 C1 C20 126.7(2) yes
C1 C2 C3 106.7(2) yes
C1 C2 C29 127.4(3) yes
C3 C2 C29 125.6(2) yes
C2 C3 C4 106.9(2) yes
C2 C3 C31 124.9(2) yes
C4 C3 C31 128.2(3) yes
N1 C4 C3 109.5(2) yes
N1 C4 C5 122.2(2) yes
C3 C4 C5 127.8(2) yes
C4 C5 C6 121.7(2) yes
C4 C5 C21 119.7(2) yes
C6 C5 C21 118.5(2) yes
N2 C6 C5 122.6(2) yes
N2 C6 C7 109.6(2) yes
C5 C6 C7 127.0(2) yes
C6 C7 C8 106.9(2) yes
C6 C7 C33 129.0(2) yes
C8 C7 C33 124.0(2) yes
C7 C8 C9 106.6(2) yes
C7 C8 C35 124.2(3) yes
C9 C8 C35 129.2(2) yes
N2 C9 C8 109.8(2) yes
N2 C9 C10 123.0(2) yes
C8 C9 C10 126.6(2) yes
C9 C10 C11 121.2(2) yes
C9 C10 C23 119.3(2) yes
C11 C10 C23 119.4(2) yes
N3 C11 C10 122.3(2) yes
N3 C11 C12 109.1(2) yes
C10 C11 C12 127.8(3) yes
C11 C12 C13 107.2(3) yes
C11 C12 C37 128.0(3) yes
C13 C12 C37 124.7(3) yes
C12 C13 C14 106.6(3) yes
C12 C13 C39 125.1(3) yes
C14 C13 C39 128.1(3) yes
N3 C14 C13 110.1(2) yes
N3 C14 C15 123.1(2) yes
C13 C14 C15 126.1(3) yes
C14 C15 C16 120.2(3) yes
C14 C15 C25 119.5(2) yes
C16 C15 C25 120.3(2) yes
N4 C16 C15 122.5(2) yes
N4 C16 C17 110.2(2) yes
C15 C16 C17 126.4(2) yes
C16 C17 C18 106.7(2) yes
C16 C17 C41 128.1(3) yes
C18 C17 C41 125.1(3) yes
C17 C18 C19 106.5(2) yes
C17 C18 C43 125.1(3) yes
C19 C18 C43 128.3(3) yes
N4 C19 C18 109.9(2) yes
N4 C19 C20 122.6(2) yes
C18 C19 C20 126.7(2) yes
C1 C20 C19 120.5(2) yes
C1 C20 C27 120.0(2) yes
C19 C20 C27 119.5(2) yes
C5 C21 C22 175.7(3) yes
Si1 C22 C21 175.7(3) yes
C10 C23 C24 175.1(3) yes
Si2 C24 C23 176.6(3) yes
C15 C25 C26 173.8(3) yes
Si3 C26 C25 175.2(3) yes
C20 C27 C28 171.7(3) yes
Si4 C28 C27 175.3(3) yes
C2 C29 C30 113.3(3) yes
C2 C29 H291 108.497 no
C30 C29 H291 108.496 no
C2 C29 H292 108.497 no
C30 C29 H292 108.496 no
H291 C29 H292 109.467 no
C29 C30 H301 109.467 no
C29 C30 H302 109.466 no
H301 C30 H302 109.476 no
C29 C30 H303 109.466 no
H301 C30 H303 109.476 no
H302 C30 H303 109.476 no
C3 C31 C32 113.5(2) yes
C3 C31 H311 108.461 no
C32 C31 H311 108.461 no
C3 C31 H312 108.462 no
C32 C31 H312 108.461 no
H311 C31 H312 109.467 no
C31 C32 H321 109.466 no
C31 C32 H322 109.466 no
H321 C32 H322 109.476 no
C31 C32 H323 109.466 no
H321 C32 H323 109.476 no
H322 C32 H323 109.477 no
C7 C33 C34 112.4(3) yes
C7 C33 H331 108.725 no
C34 C33 H331 108.726 no
C7 C33 H332 108.725 no
C34 C33 H332 108.726 no
H331 C33 H332 109.467 no
C33 C34 H341 109.466 no
C33 C34 H342 109.467 no
H341 C34 H342 109.476 no
C33 C34 H343 109.467 no
H341 C34 H343 109.475 no
H342 C34 H343 109.477 no
C8 C35 C36 112.2(3) yes
C8 C35 H351 108.796 no
C36 C35 H351 108.796 no
C8 C35 H352 108.795 no
C36 C35 H352 108.795 no
H351 C35 H352 109.467 no
C35 C36 H361 109.467 no
C35 C36 H362 109.467 no
H361 C36 H362 109.476 no
C35 C36 H363 109.467 no
H361 C36 H363 109.475 no
H362 C36 H363 109.476 no
C12 C37 C381 117.6(7) yes
C12 C37 C382 115.1(10) yes
C381 C37 C382 127.2(10) yes
C12 C37 H371 107.411 no
C381 C37 H371 107.403 no
C382 C37 H371 51.185 no
C12 C37 H372 107.411 no
C381 C37 H372 107.412 no
C382 C37 H372 58.737 no
H371 C37 H372 109.465 no
C13 C39 C401 114.0(5) yes
C13 C39 C402 113.3(7) yes
C401 C39 C402 132.7(7) yes
C13 C39 H391 108.332 no
C401 C39 H391 108.330 no
C402 C39 H391 54.093 no
C13 C39 H392 108.332 no
C401 C39 H392 108.330 no
C402 C39 H392 56.520 no
H391 C39 H392 109.467 no
C17 C41 C421 111.3(3) yes
C17 C41 C422 110.1(9) yes
C421 C41 C422 136.4(9) yes
C17 C41 H411 109.002 no
C421 C41 H411 109.001 no
C422 C41 H411 42.838 no
C17 C41 H412 109.002 no
C421 C41 H412 109.002 no
C422 C41 H412 68.979 no
H411 C41 H412 109.466 no
C18 C43 C44 113.1(3) yes
C18 C43 H431 108.565 no
C44 C43 H431 108.565 no
C18 C43 H432 108.565 no
C44 C43 H432 108.565 no
H431 C43 H432 109.466 no
C43 C44 H441 109.467 no
C43 C44 H442 109.467 no
H441 C44 H442 109.477 no
C43 C44 H443 109.466 no
H441 C44 H443 109.475 no
H442 C44 H443 109.476 no
Si1 C45 C46 113.3(2) yes
Si1 C45 C47 114.3(3) yes
C46 C45 C47 110.7(3) yes
Si1 C45 H451 103.555 no
C46 C45 H451 107.690 no
C47 C45 H451 106.615 no
C45 C46 H461 109.466 no
C45 C46 H462 109.466 no
H461 C46 H462 109.476 no
C45 C46 H463 109.467 no
H461 C46 H463 109.476 no
H462 C46 H463 109.476 no
C45 C47 H471 109.467 no
C45 C47 H472 109.467 no
H471 C47 H472 109.476 no
C45 C47 H473 109.467 no
H471 C47 H473 109.476 no
H472 C47 H473 109.476 no
Si1 C48 C49 112.4(3) yes
Si1 C48 C50 113.0(3) yes
C49 C48 C50 109.5(4) yes
Si1 C48 H481 104.870 no
C49 C48 H481 108.709 no
C50 C48 H481 108.003 no
C48 C49 H491 109.467 no
C48 C49 H492 109.467 no
H491 C49 H492 109.476 no
C48 C49 H493 109.467 no
H491 C49 H493 109.476 no
H492 C49 H493 109.475 no
C48 C50 H501 109.467 no
C48 C50 H502 109.467 no
H501 C50 H502 109.476 no
C48 C50 H503 109.466 no
H501 C50 H503 109.476 no
H502 C50 H503 109.476 no
Si1 C51 C52 112.6(3) yes
Si1 C51 C53 114.8(2) yes
C52 C51 C53 110.9(3) yes
Si1 C51 H511 103.796 no
C52 C51 H511 108.276 no
C53 C51 H511 105.755 no
C51 C52 H521 109.467 no
C51 C52 H522 109.466 no
H521 C52 H522 109.475 no
C51 C52 H523 109.467 no
H521 C52 H523 109.476 no
H522 C52 H523 109.476 no
C51 C53 H531 109.466 no
C51 C53 H532 109.466 no
H531 C53 H532 109.476 no
C51 C53 H533 109.466 no
H531 C53 H533 109.476 no
H532 C53 H533 109.476 no
Si2 C54 C55 114.5(3) yes
Si2 C54 C56 112.5(2) yes
C55 C54 C56 110.9(3) yes
Si2 C54 H541 104.096 no
C55 C54 H541 105.972 no
C56 C54 H541 108.239 no
C54 C55 H551 109.467 no
C54 C55 H552 109.467 no
H551 C55 H552 109.475 no
C54 C55 H553 109.466 no
H551 C55 H553 109.475 no
H552 C55 H553 109.476 no
C54 C56 H561 109.467 no
C54 C56 H562 109.466 no
H561 C56 H562 109.476 no
C54 C56 H563 109.466 no
H561 C56 H563 109.476 no
H562 C56 H563 109.476 no
Si2 C57 C58 115.4(3) yes
Si2 C57 C59 113.1(3) yes
C58 C57 C59 110.3(3) yes
Si2 C57 H571 102.703 no
C58 C57 H571 106.012 no
C59 C57 H571 108.705 no
C57 C58 H581 109.466 no
C57 C58 H582 109.466 no
H581 C58 H582 109.475 no
C57 C58 H583 109.467 no
H581 C58 H583 109.477 no
H582 C58 H583 109.477 no
C57 C59 H591 109.466 no
C57 C59 H592 109.466 no
H591 C59 H592 109.475 no
C57 C59 H593 109.467 no
H591 C59 H593 109.476 no
H592 C59 H593 109.476 no
Si2 C60 C61 112.6(3) yes
Si2 C60 C62 111.8(3) yes
C61 C60 C62 110.5(4) yes
Si2 C60 H601 105.962 no
C61 C60 H601 107.372 no
C62 C60 H601 108.327 no
C60 C61 H611 109.466 no
C60 C61 H612 109.466 no
H611 C61 H612 109.475 no
C60 C61 H613 109.467 no
H611 C61 H613 109.476 no
H612 C61 H613 109.476 no
C60 C62 H621 109.467 no
C60 C62 H622 109.466 no
H621 C62 H622 109.476 no
C60 C62 H623 109.467 no
H621 C62 H623 109.476 no
H622 C62 H623 109.476 no
Si3 C63 C64 113.9(3) yes
Si3 C63 C65 113.6(4) yes
C64 C63 C65 110.4(5) yes
Si3 C63 H631 103.460 no
C64 C63 H631 107.240 no
C65 C63 H631 107.558 no
C63 C64 H641 109.467 no
C63 C64 H642 109.467 no
H641 C64 H642 109.476 no
C63 C64 H643 109.466 no
H641 C64 H643 109.475 no
H642 C64 H643 109.476 no
C63 C65 H651 109.467 no
C63 C65 H652 109.466 no
H651 C65 H652 109.475 no
C63 C65 H653 109.467 no
H651 C65 H653 109.477 no
H652 C65 H653 109.476 no
Si3 C66 C67 110.8(3) yes
Si3 C66 C68 112.7(3) yes
C67 C66 C68 110.8(5) yes
Si3 C66 H661 106.731 no
C67 C66 H661 108.763 no
C68 C66 H661 106.727 no
C66 C67 H671 109.467 no
C66 C67 H672 109.466 no
H671 C67 H672 109.476 no
C66 C67 H673 109.467 no
H671 C67 H673 109.476 no
H672 C67 H673 109.476 no
C66 C68 H681 109.467 no
C66 C68 H682 109.466 no
H681 C68 H682 109.475 no
C66 C68 H683 109.467 no
H681 C68 H683 109.476 no
H682 C68 H683 109.475 no
Si3 C69 C70 113.7(3) yes
Si3 C69 C71 114.1(3) yes
C70 C69 C71 110.1(4) yes
Si3 C69 H691 103.237 no
C70 C69 H691 107.822 no
C71 C69 H691 107.325 no
C69 C70 H701 109.466 no
C69 C70 H702 109.467 no
H701 C70 H702 109.475 no
C69 C70 H703 109.467 no
H701 C70 H703 109.476 no
H702 C70 H703 109.476 no
C69 C71 H711 109.467 no
C69 C71 H712 109.467 no
H711 C71 H712 109.476 no
C69 C71 H713 109.466 no
H711 C71 H713 109.475 no
H712 C71 H713 109.476 no
Si4 C72 C73 114.1(3) yes
Si4 C72 C74 113.0(5) yes
C73 C72 C74 109.5(6) yes
Si4 C72 H721 103.500 no
C73 C72 H721 107.534 no
C74 C72 H721 108.759 no
C72 C73 H731 109.467 no
C72 C73 H732 109.466 no
H731 C73 H732 109.476 no
C72 C73 H733 109.467 no
H731 C73 H733 109.476 no
H732 C73 H733 109.475 no
C72 C74 H741 109.467 no
C72 C74 H742 109.467 no
H741 C74 H742 109.476 no
C72 C74 H743 109.466 no
H741 C74 H743 109.476 no
H742 C74 H743 109.476 no
Si4 C75 C76 110.6(4) yes
Si4 C75 C77 113.1(3) yes
C76 C75 C77 110.4(4) yes
Si4 C75 H751 106.514 no
C76 C75 H751 109.406 no
C77 C75 H751 106.711 no
C75 C76 H761 109.466 no
C75 C76 H762 109.467 no
H761 C76 H762 109.476 no
C75 C76 H763 109.466 no
H761 C76 H763 109.476 no
H762 C76 H763 109.477 no
C75 C77 H771 109.467 no
C75 C77 H772 109.467 no
H771 C77 H772 109.475 no
C75 C77 H773 109.467 no
H771 C77 H773 109.476 no
H772 C77 H773 109.476 no
Si4 C78 C79 112.5(3) yes
Si4 C78 C80 114.7(3) yes
C79 C78 C80 109.5(4) yes
Si4 C78 H781 103.519 no
C79 C78 H781 109.393 no
C80 C78 H781 106.871 no
C78 C79 H791 109.466 no
C78 C79 H792 109.467 no
H791 C79 H792 109.476 no
C78 C79 H793 109.466 no
H791 C79 H793 109.475 no
H792 C79 H793 109.477 no
C78 C80 H801 109.467 no
C78 C80 H802 109.467 no
H801 C80 H802 109.476 no
C78 C80 H803 109.467 no
H801 C80 H803 109.475 no
H802 C80 H803 109.476 no
C82 C81 C83 34.0(3) yes
C82 C81 C84 31.5(4) yes
C83 C81 C84 65.5(5) yes
C82 C81 Cl1 113.3(5) yes
C83 C81 Cl1 107.9(4) yes
C84 C81 Cl1 110.7(6) yes
C82 C81 Cl2 110.6(4) yes
C83 C81 Cl2 138.4(5) yes
C84 C81 Cl2 82.9(5) yes
Cl1 C81 Cl2 108.3(4) yes
C82 C81 Cl8 122.1(6) yes
C83 C81 Cl8 154.1(6) yes
C84 C81 Cl8 91.4(6) yes
Cl1 C81 Cl8 90.7(5) yes
Cl2 C81 Cl8 17.8(3) yes
C82 C81 H811 105.568 no
C83 C81 H811 75.978 no
C84 C81 H811 131.632 no
Cl1 C81 H811 108.115 no
Cl2 C81 H811 110.947 no
Cl8 C81 H811 115.911 no
C81 C82 C83 74.9(7) yes
C81 C82 C84 52.1(7) yes
C83 C82 C84 127.0(11) yes
C81 C82 Cl3 108.6(5) yes
C83 C82 Cl3 38.3(5) yes
C84 C82 Cl3 154.8(10) yes
C81 C82 Cl4 114.5(5) yes
C83 C82 Cl4 143.9(8) yes
C84 C82 Cl4 71.4(7) yes
Cl3 C82 Cl4 110.8(4) yes
C81 C82 Cl6 142.5(5) yes
C83 C82 Cl6 67.7(5) yes
C84 C82 Cl6 165.4(9) yes
Cl3 C82 Cl6 36.7(2) yes
Cl4 C82 Cl6 96.2(3) yes
C81 C82 Cl7 94.2(4) yes
C83 C82 Cl7 133.3(8) yes
C84 C82 Cl7 59.8(7) yes
Cl3 C82 Cl7 112.5(4) yes
Cl4 C82 Cl7 22.0(2) yes
C81 C82 H821 167.430 no
C83 C82 H821 94.151 no
C84 C82 H821 138.498 no
Cl3 C82 H821 63.307 no
Cl4 C82 H821 77.967 no
C81 C82 H841 90.431 no
C83 C82 H841 140.332 no
C84 C82 H841 51.651 no
Cl3 C82 H841 153.353 no
Cl4 C82 H841 75.739 no
Cl6 C82 Cl7 111.0(4) yes
Cl6 C82 H821 27.269 no
Cl7 C82 H821 97.856 no
Cl6 C82 H841 118.753 no
Cl7 C82 H841 83.428 no
H821 C82 H841 94.411 no
C81 C83 C82 71.1(6) yes
C81 C83 C84 46.3(4) yes
C82 C83 C84 24.8(6) yes
C81 C83 Cl3 152.8(6) yes
C82 C83 Cl3 113.6(8) yes
C84 C83 Cl3 134.4(6) yes
C81 C83 Cl5 83.6(4) yes
C82 C83 Cl5 121.8(8) yes
C84 C83 Cl5 110.5(5) yes
Cl3 C83 Cl5 71.2(4) yes
C81 C83 Cl6 154.7(6) yes
C82 C83 Cl6 83.5(6) yes
C84 C83 Cl6 108.4(4) yes
Cl3 C83 Cl6 40.9(3) yes
Cl5 C83 Cl6 110.6(4) yes
C81 C83 H831 84.096 no
C82 C83 H831 120.109 no
C84 C83 H831 109.828 no
Cl3 C83 H831 112.673 no
Cl5 C83 H831 107.686 no
Cl6 C83 H831 109.860 no
C81 C84 C82 96.4(9) yes
C81 C84 C83 68.2(5) yes
C82 C84 C83 28.2(7) yes
C81 C84 Cl2 59.9(4) yes
C82 C84 Cl2 144.6(9) yes
C83 C84 Cl2 121.7(5) yes
C81 C84 Cl4 145.1(7) yes
C82 C84 Cl4 81.7(7) yes
C83 C84 Cl4 104.6(5) yes
Cl2 C84 Cl4 133.1(5) yes
C81 C84 Cl7 122.6(6) yes
C82 C84 Cl7 97.3(8) yes
C83 C84 Cl7 111.8(5) yes
Cl2 C84 Cl7 117.4(4) yes
Cl4 C84 Cl7 25.8(2) yes
C81 C84 Cl8 44.8(4) yes
C82 C84 Cl8 139.8(9) yes
C83 C84 Cl8 112.2(5) yes
Cl2 C84 Cl8 19.43(16) yes
Cl4 C84 Cl8 134.8(5) yes
C81 C84 H841 128.713 no
C82 C84 H841 89.388 no
C83 C84 H841 106.828 no
Cl2 C84 H841 87.246 no
Cl4 C84 H841 86.230 no
Cl7 C84 Cl8 112.1(5) yes
Cl7 C84 H841 106.897 no
Cl8 C84 H841 106.551 no
C37 C381 H3811 109.482 no
C37 C381 H3812 109.461 no
H3811 C381 H3812 109.499 no
C37 C381 H3813 109.447 no
H3811 C381 H3813 109.481 no
H3812 C381 H3813 109.457 no
C37 C382 H371 51.654 no
C37 C382 H372 49.728 no
H371 C382 H372 100.989 no
C37 C382 H3821 109.469 no
H371 C382 H3821 99.878 no
H372 C382 H3821 98.149 no
C37 C382 H3822 109.461 no
H371 C382 H3822 65.460 no
H372 C382 H3822 150.682 no
H3821 C382 H3822 109.483 no
C37 C382 H3823 109.461 no
H371 C382 H3823 149.763 no
H372 C382 H3823 68.439 no
H3821 C382 H3823 109.482 no
H3822 C382 H3823 109.472 no
C39 C401 H4011 109.466 no
C39 C401 H4012 109.466 no
H4011 C401 H4012 109.476 no
C39 C401 H4013 109.467 no
H4011 C401 H4013 109.476 no
H4012 C401 H4013 109.476 no
C39 C402 H391 43.209 no
C39 C402 H392 42.916 no
H391 C402 H392 85.380 no
C39 C402 H4021 109.468 no
H391 C402 H4021 99.879 no
H392 C402 H4021 99.416 no
C39 C402 H4022 109.467 no
H391 C402 H4022 73.917 no
H392 C402 H4022 146.710 no
H4021 C402 H4022 109.477 no
C39 C402 H4023 109.466 no
H391 C402 H4023 146.531 no
H392 C402 H4023 74.495 no
H4021 C402 H4023 109.475 no
H4022 C402 H4023 109.475 no
C41 C421 H4211 109.467 no
C41 C421 H4212 109.466 no
H4211 C421 H4212 109.475 no
C41 C421 H4213 109.467 no
H4211 C421 H4213 109.477 no
H4212 C421 H4213 109.476 no
C41 C422 H411 39.245 no
C41 C422 H4221 109.467 no
H411 C422 H4221 100.883 no
C41 C422 H4222 109.467 no
H411 C422 H4222 77.273 no
H4221 C422 H4222 109.477 no
C41 C422 H4223 109.466 no
H411 C422 H4223 143.687 no
H4221 C422 H4223 109.475 no
H4222 C422 H4223 109.476 no
C81 Cl1 Cl5 71.3(3) yes
C81 Cl1 Cl8 34.9(3) yes
Cl5 Cl1 Cl8 106.16(19) yes
C81 Cl2 C84 37.2(3) yes
C81 Cl2 Cl8 34.1(6) yes
C84 Cl2 Cl8 60.0(5) yes
C82 Cl3 C83 28.1(4) yes
C82 Cl3 Cl5 83.7(3) yes
C83 Cl3 Cl5 69.3(4) yes
C82 Cl3 Cl6 76.7(3) yes
C83 Cl3 Cl6 96.1(4) yes
Cl5 Cl3 Cl6 158.4(3) yes
C82 Cl3 H821 34.387 no
C83 Cl3 H821 58.405 no
Cl5 Cl3 H821 116.507 no
Cl6 Cl3 H821 42.718 no
C82 Cl4 C84 26.9(3) yes
C82 Cl4 Cl7 100.3(5) yes
C84 Cl4 Cl7 84.3(6) yes
C83 Cl5 Cl1 91.1(3) yes
C83 Cl5 Cl3 39.5(2) yes
Cl1 Cl5 Cl3 125.18(18) yes
C82 Cl6 C83 28.8(3) yes
C82 Cl6 Cl3 66.7(3) yes
C83 Cl6 Cl3 43.0(3) yes
C82 Cl6 H821 25.268 no
C83 Cl6 H821 53.614 no
Cl3 Cl6 H821 91.149 no
C82 Cl7 C84 22.9(3) yes
C82 Cl7 Cl4 57.6(4) yes
C84 Cl7 Cl4 69.9(5) yes
C81 Cl8 C84 43.7(4) yes
C81 Cl8 Cl1 54.5(4) yes
C84 Cl8 Cl1 77.2(3) yes
C81 Cl8 Cl2 128.1(8) yes
C84 Cl8 Cl2 100.5(6) yes
Cl1 Cl8 Cl2 172.9(9) yes
C37 H371 C382 77.161 no
C37 H372 C382 71.535 no
C39 H391 C402 82.698 no
C39 H392 C402 80.564 no
C41 H411 C422 97.917 no
C82 H821 Cl3 82.306 no
C82 H821 Cl6 127.463 no
Cl3 H821 Cl6 46.134 no
C82 H841 C84 38.961 no

loop_
_geom_bond_atom_site_label_1
_geom_bond_atom_site_label_2
_geom_bond_distance
_geom_bond_publ_flag
Ni1 N1 1.885(2) yes
Ni1 N2 1.880(2) yes
Ni1 N3 1.883(2) yes
Ni1 N4 1.884(2) yes
Si1 C22 1.843(3) yes
Si1 C45 1.892(3) yes
Si1 C48 1.891(4) yes
Si1 C51 1.882(3) yes
Si2 C24 1.854(3) yes
Si2 C54 1.884(3) yes
Si2 C57 1.890(4) yes
Si2 C60 1.885(4) yes
Si3 C26 1.839(3) yes
Si3 C63 1.895(4) yes
Si3 C66 1.888(4) yes
Si3 C69 1.881(4) yes
Si4 C28 1.843(3) yes
Si4 C72 1.887(5) yes
Si4 C75 1.884(4) yes
Si4 C78 1.879(4) yes
N1 C1 1.377(3) yes
N1 C4 1.379(3) yes
N2 C6 1.374(3) yes
N2 C9 1.369(3) yes
N3 C11 1.379(4) yes
N3 C14 1.367(4) yes
N4 C16 1.369(3) yes
N4 C19 1.373(3) yes
C1 C2 1.443(4) yes
C1 C20 1.410(4) yes
C2 C3 1.373(4) yes
C2 C29 1.504(4) yes
C3 C4 1.449(4) yes
C3 C31 1.502(4) yes
C4 C5 1.404(4) yes
C5 C6 1.417(4) yes
C5 C21 1.436(4) yes
C6 C7 1.443(4) yes
C7 C8 1.368(4) yes
C7 C33 1.504(4) yes
C8 C9 1.446(4) yes
C8 C35 1.498(4) yes
C9 C10 1.411(4) yes
C10 C11 1.406(4) yes
C10 C23 1.445(4) yes
C11 C12 1.453(4) yes
C12 C13 1.358(5) yes
C12 C37 1.515(5) yes
C13 C14 1.449(4) yes
C13 C39 1.499(4) yes
C14 C15 1.413(4) yes
C15 C16 1.410(4) yes
C15 C25 1.429(4) yes
C16 C17 1.445(4) yes
C17 C18 1.369(4) yes
C17 C41 1.505(4) yes
C18 C19 1.452(4) yes
C18 C43 1.498(4) yes
C19 C20 1.407(4) yes
C20 C27 1.432(4) yes
C21 C22 1.207(4) yes
C23 C24 1.201(4) yes
C25 C26 1.216(4) yes
C27 C28 1.216(4) yes
C29 C30 1.523(5) yes
C29 H291 1.000 no
C29 H292 1.000 no
C30 H301 1.000 no
C30 H302 1.000 no
C30 H303 1.000 no
C31 C32 1.525(5) yes
C31 H311 1.000 no
C31 H312 1.000 no
C32 H321 1.000 no
C32 H322 1.000 no
C32 H323 1.000 no
C33 C34 1.527(5) yes
C33 H331 1.000 no
C33 H332 1.000 no
C34 H341 1.000 no
C34 H342 1.000 no
C34 H343 1.000 no
C35 C36 1.530(5) yes
C35 H351 1.000 no
C35 H352 1.000 no
C36 H361 1.000 no
C36 H362 1.000 no
C36 H363 1.000 no
C37 C381 1.391(14) yes
C37 C382 1.243(16) yes
C37 H371 1.000 no
C37 H372 1.000 no
C39 C401 1.47(1) yes
C39 C402 1.449(17) yes
C39 H391 1.000 no
C39 H392 1.000 no
C41 C421 1.538(7) yes
C41 C422 1.57(2) yes
C41 H411 1.000 no
C41 H412 1.000 no
C43 C44 1.528(5) yes
C43 H431 1.000 no
C43 H432 1.000 no
C44 H441 1.000 no
C44 H442 1.000 no
C44 H443 1.000 no
C45 C46 1.523(5) yes
C45 C47 1.529(5) yes
C45 H451 1.000 no
C46 H461 1.000 no
C46 H462 1.000 no
C46 H463 1.000 no
C47 H471 1.000 no
C47 H472 1.000 no
C47 H473 1.000 no
C48 C49 1.522(6) yes
C48 C50 1.534(6) yes
C48 H481 1.000 no
C49 H491 1.000 no
C49 H492 1.000 no
C49 H493 1.000 no
C50 H501 1.000 no
C50 H502 1.000 no
C50 H503 1.000 no
C51 C52 1.536(5) yes
C51 C53 1.528(5) yes
C51 H511 1.000 no
C52 H521 1.000 no
C52 H522 1.000 no
C52 H523 1.000 no
C53 H531 1.000 no
C53 H532 1.000 no
C53 H533 1.000 no
C54 C55 1.527(5) yes
C54 C56 1.542(5) yes
C54 H541 1.000 no
C55 H551 1.000 no
C55 H552 1.000 no
C55 H553 1.000 no
C56 H561 1.000 no
C56 H562 1.000 no
C56 H563 1.000 no
C57 C58 1.519(6) yes
C57 C59 1.535(5) yes
C57 H571 1.000 no
C58 H581 1.000 no
C58 H582 1.000 no
C58 H583 1.000 no
C59 H591 1.000 no
C59 H592 1.000 no
C59 H593 1.000 no
C60 C61 1.528(6) yes
C60 C62 1.531(6) yes
C60 H601 1.000 no
C61 H611 1.000 no
C61 H612 1.000 no
C61 H613 1.000 no
C62 H621 1.000 no
C62 H622 1.000 no
C62 H623 1.000 no
C63 C64 1.527(7) yes
C63 C65 1.520(6) yes
C63 H631 1.000 no
C64 H641 1.000 no
C64 H642 1.000 no
C64 H643 1.000 no
C65 H651 1.000 no
C65 H652 1.000 no
C65 H653 1.000 no
C66 C67 1.509(8) yes
C66 C68 1.538(7) yes
C66 H661 1.000 no
C67 H671 1.000 no
C67 H672 1.000 no
C67 H673 1.000 no
C68 H681 1.000 no
C68 H682 1.000 no
C68 H683 1.000 no
C69 C70 1.529(6) yes
C69 C71 1.483(7) yes
C69 H691 1.000 no
C70 H701 1.000 no
C70 H702 1.000 no
C70 H703 1.000 no
C71 H711 1.000 no
C71 H712 1.000 no
C71 H713 1.000 no
C72 C73 1.517(9) yes
C72 C74 1.534(8) yes
C72 H721 1.000 no
C73 H731 1.000 no
C73 H732 1.000 no
C73 H733 1.000 no
C74 H741 1.000 no
C74 H742 1.000 no
C74 H743 1.000 no
C75 C76 1.537(7) yes
C75 C77 1.529(8) yes
C75 H751 1.000 no
C76 H761 1.000 no
C76 H762 1.000 no
C76 H763 1.000 no
C77 H771 1.000 no
C77 H772 1.000 no
C77 H773 1.000 no
C78 C79 1.529(6) yes
C78 C80 1.517(5) yes
C78 H781 1.000 no
C79 H791 1.000 no
C79 H792 1.000 no
C79 H793 1.000 no
C80 H801 1.000 no
C80 H802 1.000 no
C80 H803 1.000 no
C81 C82 1.525(8) yes
C81 C83 1.56(1) yes
C81 C84 1.21(1) yes
C81 Cl1 1.759(6) yes
C81 Cl2 1.734(6) yes
C81 Cl8 1.236(8) yes
C81 H811 1.000 no
C82 C83 0.901(9) yes
C82 C84 0.802(8) yes
C82 Cl3 1.754(6) yes
C82 Cl4 1.752(7) yes
C82 Cl6 1.859(7) yes
C82 Cl7 2.041(8) yes
C82 H821 1.000 no
C82 H841 1.275 no
C83 C84 1.525(8) yes
C83 Cl3 1.186(7) yes
C83 Cl5 1.744(6) yes
C83 Cl6 1.730(6) yes
C83 H831 1.000 no
C84 Cl2 1.988(8) yes
C84 Cl4 1.678(8) yes
C84 Cl7 1.778(7) yes
C84 Cl8 1.752(7) yes
C84 H841 1.000 no
C381 H3811 1.000 no
C381 H3812 1.000 no
C381 H3813 1.000 no
C382 H371 0.993 no
C382 H372 1.120 no
C382 H3821 1.000 no
C382 H3822 1.000 no
C382 H3823 1.000 no
C401 H4011 1.000 no
C401 H4012 1.000 no
C401 H4013 1.000 no
C402 H391 1.183 no
C402 H392 1.225 no
C402 H4021 1.000 no
C402 H4022 1.000 no
C402 H4023 1.000 no
C421 H4211 1.000 no
C421 H4212 1.000 no
C421 H4213 1.000 no
C422 H411 1.075 no
C422 H4221 1.000 no
C422 H4222 1.000 no
C422 H4223 1.000 no
Cl1 Cl5 2.006(5) yes
Cl1 Cl8 2.162(6) yes
Cl2 Cl8 0.673(4) yes
Cl3 Cl5 1.765(6) yes
Cl3 Cl6 1.140(5) yes
Cl3 H821 1.581 no
Cl4 Cl7 0.779(5) yes
Cl6 H821 1.073 no
